data_7230149
loop_
_publ_author_name
'Luo, Derong'
'Zeng, Yi'
'Chen, Xiong'
'Xia, Ping'
'Xie, Guangyong'
'You, Qingliang'
'Zhang, Li'
'Li, Tingcheng'
'Li, Xiangdan'
'Zhang, Aiqing'

_publ_section_title
;
 Synthesis, characterization and olefin polymerization behaviors of
 phenylene-bridged bis-\b-carbonylenamine binuclear titanium complexes
;
_journal_issue 13
_journal_name_full 'RSC Advances'
_journal_page_first 6954
_journal_paper_doi 10.1039/C8RA00071A
_journal_volume 8
_journal_year 2018
_chemical_formula_sum 'C38 H46 Cl6 N2 O2 S2 Ti2'
_chemical_formula_weight 935.39
_chemical_name_systematic
; 
 ? 
;
_space_group_crystal_system monoclinic
_space_group_IT_number 14
_space_group_name_Hall '-P 2ybc'
_space_group_name_H-M_alt 'P 1 21/c 1'
_symmetry_space_group_name_Hall '-P 2ybc'
_symmetry_space_group_name_H-M 'P 1 21/c 1'
_atom_sites_solution_hydrogens geom
_audit_creation_method SHELXL-2013
_audit_update_record
;
2017-11-22 deposited with the CCDC.
2018-02-07 downloaded from the CCDC.
;
_cell_angle_alpha 90
_cell_angle_beta 108.118(3)
_cell_angle_gamma 90
_cell_formula_units_Z 4
_cell_length_a 18.572(3)
_cell_length_b 14.833(3)
_cell_length_c 18.032(3)
_cell_measurement_reflns_used 4548
_cell_measurement_temperature 133(2)
_cell_measurement_theta_max 47.558
_cell_measurement_theta_min 4.598
_cell_volume 4721.1(15)
_computing_cell_refinement 'Bruker SAINT'
_computing_data_collection 'Bruker APEX2'
_computing_data_reduction 'Bruker SAINT'
_computing_molecular_graphics 'Bruker SHELXTL'
_computing_publication_material 'Bruker SHELXTL'
_computing_structure_refinement 'SHELXL-2013 (Sheldrick, 2013)'
_computing_structure_solution 'SHELXS-97 (Sheldrick, 2008)'
_diffrn_ambient_temperature 133(2)
_diffrn_measured_fraction_theta_full 1.000
_diffrn_measured_fraction_theta_max 1.000
_diffrn_measurement_device_type 'Bruker APEX-II CCD'
_diffrn_measurement_method '\f and \w scans'
_diffrn_radiation_type MoK\a
_diffrn_radiation_wavelength 0.71073
_diffrn_reflns_av_R_equivalents 0.0680
_diffrn_reflns_av_unetI/netI 0.0788
_diffrn_reflns_Laue_measured_fraction_full 1.000
_diffrn_reflns_Laue_measured_fraction_max 1.000
_diffrn_reflns_limit_h_max 22
_diffrn_reflns_limit_h_min -19
_diffrn_reflns_limit_k_max 17
_diffrn_reflns_limit_k_min -17
_diffrn_reflns_limit_l_max 16
_diffrn_reflns_limit_l_min -21
_diffrn_reflns_number 31859
_diffrn_reflns_point_group_measured_fraction_full 1.000
_diffrn_reflns_point_group_measured_fraction_max 1.000
_diffrn_reflns_theta_full 25.242
_diffrn_reflns_theta_max 25.500
_diffrn_reflns_theta_min 1.154
_exptl_absorpt_coefficient_mu 0.798
_exptl_absorpt_correction_T_max 0.7456
_exptl_absorpt_correction_T_min 0.5402
_exptl_absorpt_correction_type multi-scan
_exptl_absorpt_process_details sadabs
_exptl_crystal_colour black
_exptl_crystal_density_diffrn 1.316
_exptl_crystal_description prismatic
_exptl_crystal_F_000 1928
_exptl_crystal_size_max 0.211
_exptl_crystal_size_mid 0.165
_exptl_crystal_size_min 0.112
_platon_squeeze_details
;
;
_refine_diff_density_max 1.046
_refine_diff_density_min -0.532
_refine_diff_density_rms 0.100
_refine_ls_extinction_method none
_refine_ls_goodness_of_fit_ref 1.002
_refine_ls_hydrogen_treatment constr
_refine_ls_matrix_type full
_refine_ls_number_parameters 477
_refine_ls_number_reflns 8776
_refine_ls_number_restraints 0
_refine_ls_restrained_S_all 1.002
_refine_ls_R_factor_all 0.1093
_refine_ls_R_factor_gt 0.0705
_refine_ls_shift/su_max 0.000
_refine_ls_shift/su_mean 0.000
_refine_ls_structure_factor_coef Fsqd
_refine_ls_weighting_details 'w=1/[\s^2^(Fo^2^)+(0.1198P)^2^] where P=(Fo^2^+2Fc^2^)/3'
_refine_ls_weighting_scheme calc
_refine_ls_wR_factor_gt 0.1858
_refine_ls_wR_factor_ref 0.2099
_reflns_Friedel_coverage 0.000
_reflns_number_gt 5197
_reflns_number_total 8776
_reflns_threshold_expression 'I > 2\s(I)'
_cod_data_source_file c8ra00071a1.cif
_cod_data_source_block dm15328
_cod_original_cell_volume 4721.4(14)
_cod_database_code 7230149
_shelx_space_group_comment
; 
The symmetry employed for this shelxl refinement is uniquely defined 
by the following loop, which should always be used as a source of 
symmetry information in preference to the above space-group names. 
They are only intended as comments. 
;
_shelxl_version_number 2013-4

loop_
_space_group_symop_operation_xyz
'x, y, z'
'-x, y+1/2, -z+1/2'
'-x, -y, -z'
'x, -y-1/2, z-1/2'

loop_
_atom_site_label
_atom_site_type_symbol
_atom_site_fract_x
_atom_site_fract_y
_atom_site_fract_z
_atom_site_U_iso_or_equiv
_atom_site_adp_type
_atom_site_occupancy
_atom_site_site_symmetry_order
_atom_site_calc_flag
_atom_site_refinement_flags_posn
_atom_site_refinement_flags_adp
Ti1 Ti 0.01617(5) 0.25722(6) 0.37461(5) 0.0357(3) Uani 1 1 d . .
Ti2 Ti 0.42667(6) 0.64305(7) 0.72787(6) 0.0422(3) Uani 1 1 d . .
Cl1 Cl -0.07821(8) 0.28967(8) 0.42815(8) 0.0425(3) Uani 1 1 d . .
Cl2 Cl 0.10072(8) 0.25059(10) 0.30523(8) 0.0502(4) Uani 1 1 d . .
Cl3 Cl -0.03342(8) 0.12112(9) 0.33015(8) 0.0477(4) Uani 1 1 d . .
Cl4 Cl 0.32114(9) 0.60520(11) 0.76134(9) 0.0558(4) Uani 1 1 d . .
Cl5 Cl 0.53054(8) 0.64773(10) 0.68517(9) 0.0523(4) Uani 1 1 d . .
Cl6 Cl 0.50312(9) 0.64903(12) 0.85405(9) 0.0619(4) Uani 1 1 d . .
N1 N 0.0519(2) 0.3963(3) 0.3996(2) 0.0322(9) Uani 1 1 d . .
N2 N 0.3596(2) 0.6134(3) 0.6096(2) 0.0356(10) Uani 1 1 d . .
O1 O 0.0900(2) 0.2335(2) 0.4664(2) 0.0383(8) Uani 1 1 d . .
O2 O 0.3915(2) 0.7585(2) 0.7044(2) 0.0419(9) Uani 1 1 d . .
S1 S -0.07319(8) 0.34290(9) 0.25881(8) 0.0403(3) Uani 1 1 d . .
S2 S 0.44530(9) 0.47143(10) 0.71782(9) 0.0555(4) Uani 1 1 d . .
C1 C -0.0660(3) 0.4484(3) 0.3077(3) 0.0364(12) Uani 1 1 d . .
C2 C -0.1248(3) 0.5091(4) 0.2834(3) 0.0417(13) Uani 1 1 d . .
H2 H -0.1671 0.4958 0.2391 0.050 Uiso 1 1 calc R U
C3 C -0.1223(3) 0.5879(4) 0.3225(3) 0.0456(14) Uani 1 1 d . .
H3 H -0.1614 0.6313 0.3041 0.055 Uiso 1 1 calc R U
C4 C -0.0621(3) 0.6045(3) 0.3897(3) 0.0389(12) Uani 1 1 d . .
H4 H -0.0610 0.6591 0.4175 0.047 Uiso 1 1 calc R U
C5 C -0.0040(3) 0.5431(3) 0.4165(3) 0.0367(12) Uani 1 1 d . .
H5 H 0.0358 0.5543 0.4636 0.044 Uiso 1 1 calc R U
C6 C -0.0040(3) 0.4638(3) 0.3738(3) 0.0336(11) Uani 1 1 d . .
C7 C 0.1235(3) 0.4158(3) 0.4351(3) 0.0345(11) Uani 1 1 d . .
C8 C 0.1776(3) 0.3478(3) 0.4750(3) 0.0372(12) Uani 1 1 d . .
H8 H 0.2297 0.3639 0.4894 0.045 Uiso 1 1 calc R U
C9 C 0.1612(3) 0.2638(3) 0.4937(3) 0.0387(12) Uani 1 1 d . .
C10 C 0.2151(3) 0.1977(3) 0.5430(3) 0.0479(15) Uani 1 1 d . .
C11 C 0.2953(4) 0.2314(5) 0.5714(6) 0.110(4) Uani 1 1 d . .
H11A H 0.3113 0.2497 0.5267 0.165 Uiso 1 1 calc R U
H11B H 0.3285 0.1833 0.6001 0.165 Uiso 1 1 calc R U
H11C H 0.2983 0.2832 0.6059 0.165 Uiso 1 1 calc R U
C12 C 0.1916(5) 0.1754(5) 0.6142(4) 0.080(2) Uani 1 1 d . .
H12A H 0.1947 0.2299 0.6458 0.120 Uiso 1 1 calc R U
H12B H 0.2256 0.1292 0.6453 0.120 Uiso 1 1 calc R U
H12C H 0.1395 0.1527 0.5976 0.120 Uiso 1 1 calc R U
C13 C 0.2113(4) 0.1110(4) 0.4952(4) 0.069(2) Uani 1 1 d . .
H13A H 0.1593 0.0879 0.4785 0.103 Uiso 1 1 calc R U
H13B H 0.2453 0.0657 0.5274 0.103 Uiso 1 1 calc R U
H13C H 0.2270 0.1242 0.4492 0.103 Uiso 1 1 calc R U
C14 C 0.1556(3) 0.5074(3) 0.4348(3) 0.0329(11) Uani 1 1 d . .
C15 C 0.1386(3) 0.5580(3) 0.3678(3) 0.0398(12) Uani 1 1 d . .
H15 H 0.1055 0.5346 0.3203 0.048 Uiso 1 1 calc R U
C16 C 0.1698(3) 0.6433(4) 0.3695(3) 0.0411(13) Uani 1 1 d . .
H16 H 0.1563 0.6789 0.3234 0.049 Uiso 1 1 calc R U
C17 C 0.2193(3) 0.6767(3) 0.4359(3) 0.0398(12) Uani 1 1 d . .
H17 H 0.2394 0.7356 0.4363 0.048 Uiso 1 1 calc R U
C18 C 0.2404(3) 0.6254(3) 0.5028(3) 0.0341(11) Uani 1 1 d . .
C19 C 0.2080(3) 0.5400(3) 0.5026(3) 0.0310(11) Uani 1 1 d . .
H19 H 0.2218 0.5045 0.5487 0.037 Uiso 1 1 calc R U
C20 C 0.2977(3) 0.6577(3) 0.5752(3) 0.0328(11) Uani 1 1 d . .
C21 C 0.2769(3) 0.7407(3) 0.6055(3) 0.0392(12) Uani 1 1 d . .
H21 H 0.2269 0.7626 0.5821 0.047 Uiso 1 1 calc R U
C22 C 0.3238(3) 0.7900(3) 0.6652(3) 0.0396(12) Uani 1 1 d . .
C23 C 0.3049(3) 0.8788(4) 0.6938(4) 0.0487(14) Uani 1 1 d . .
C24 C 0.2214(3) 0.9030(4) 0.6559(5) 0.074(2) Uani 1 1 d . .
H24A H 0.2115 0.9123 0.5998 0.111 Uiso 1 1 calc R U
H24B H 0.2098 0.9585 0.6794 0.111 Uiso 1 1 calc R U
H24C H 0.1896 0.8539 0.6642 0.111 Uiso 1 1 calc R U
C25 C 0.3536(4) 0.9507(4) 0.6723(5) 0.0672(19) Uani 1 1 d . .
H25A H 0.4070 0.9329 0.6919 0.101 Uiso 1 1 calc R U
H25B H 0.3466 1.0084 0.6957 0.101 Uiso 1 1 calc R U
H25C H 0.3384 0.9571 0.6154 0.101 Uiso 1 1 calc R U
C26 C 0.3256(6) 0.8742(6) 0.7830(4) 0.097(3) Uani 1 1 d . .
H26A H 0.3008 0.8218 0.7977 0.145 Uiso 1 1 calc R U
H26B H 0.3086 0.9293 0.8024 0.145 Uiso 1 1 calc R U
H26C H 0.3807 0.8683 0.8059 0.145 Uiso 1 1 calc R U
C27 C 0.3840(3) 0.5405(3) 0.5716(3) 0.0386(12) Uani 1 1 d . .
C28 C 0.3778(3) 0.5415(4) 0.4930(3) 0.0455(13) Uani 1 1 d . .
H28 H 0.3576 0.5932 0.4624 0.055 Uiso 1 1 calc R U
C29 C 0.4007(3) 0.4676(4) 0.4583(4) 0.0506(15) Uani 1 1 d . .
H29 H 0.3956 0.4692 0.4042 0.061 Uiso 1 1 calc R U
C30 C 0.4302(4) 0.3938(4) 0.5007(4) 0.0595(17) Uani 1 1 d . .
H30 H 0.4421 0.3420 0.4758 0.071 Uiso 1 1 calc R U
C31 C 0.4429(3) 0.3940(4) 0.5803(4) 0.0536(16) Uani 1 1 d . .
H31 H 0.4670 0.3438 0.6108 0.064 Uiso 1 1 calc R U
C32 C 0.4208(3) 0.4667(4) 0.6157(3) 0.0454(14) Uani 1 1 d . .
C33 C 0.3744(4) 0.4004(4) 0.7401(4) 0.0667(19) Uani 1 1 d . .
H33A H 0.3241 0.4298 0.7219 0.080 Uiso 1 1 calc R U
H33B H 0.3709 0.3415 0.7133 0.080 Uiso 1 1 calc R U
C34 C 0.3979(6) 0.3866(5) 0.8272(5) 0.090(3) Uani 1 1 d . .
H34A H 0.4043 0.4457 0.8540 0.108 Uiso 1 1 calc R U
H34B H 0.4470 0.3543 0.8448 0.108 Uiso 1 1 calc R U
C35 C 0.3380(7) 0.3322(7) 0.8478(6) 0.125(4) Uani 1 1 d . .
H35A H 0.2889 0.3625 0.8273 0.188 Uiso 1 1 calc R U
H35B H 0.3513 0.3270 0.9046 0.188 Uiso 1 1 calc R U
H35C H 0.3349 0.2720 0.8247 0.188 Uiso 1 1 calc R U
C36 C -0.0304(4) 0.3644(4) 0.1825(3) 0.0469(14) Uani 1 1 d . .
H36A H 0.0155 0.4018 0.2042 0.056 Uiso 1 1 calc R U
H36B H -0.0144 0.3063 0.1655 0.056 Uiso 1 1 calc R U
C37 C -0.0825(4) 0.4110(4) 0.1136(3) 0.0563(16) Uani 1 1 d . .
H37A H -0.0963 0.4708 0.1295 0.068 Uiso 1 1 calc R U
H37B H -0.1296 0.3753 0.0929 0.068 Uiso 1 1 calc R U
C38 C -0.0450(4) 0.4228(4) 0.0499(4) 0.0657(19) Uani 1 1 d . .
H38A H 0.0022 0.4570 0.0707 0.099 Uiso 1 1 calc R U
H38B H -0.0794 0.4556 0.0058 0.099 Uiso 1 1 calc R U
H38C H -0.0338 0.3635 0.0322 0.099 Uiso 1 1 calc R U

loop_
_atom_site_aniso_label
_atom_site_aniso_U_11
_atom_site_aniso_U_22
_atom_site_aniso_U_33
_atom_site_aniso_U_23
_atom_site_aniso_U_13
_atom_site_aniso_U_12
Ti1 0.0357(5) 0.0287(5) 0.0407(5) -0.0017(4) 0.0090(4) -0.0003(4)
Ti2 0.0366(6) 0.0411(6) 0.0452(6) -0.0019(4) 0.0073(4) -0.0002(4)
Cl1 0.0403(8) 0.0361(7) 0.0540(8) 0.0000(6) 0.0188(6) -0.0032(6)
Cl2 0.0468(9) 0.0519(8) 0.0536(8) -0.0119(6) 0.0183(7) 0.0074(7)
Cl3 0.0480(9) 0.0335(7) 0.0537(8) -0.0075(6) 0.0043(6) -0.0015(6)
Cl4 0.0519(9) 0.0624(10) 0.0544(9) 0.0054(7) 0.0183(7) -0.0016(7)
Cl5 0.0361(8) 0.0520(8) 0.0677(10) -0.0033(7) 0.0148(7) 0.0016(6)
Cl6 0.0496(10) 0.0745(11) 0.0540(9) -0.0074(8) 0.0049(7) -0.0038(8)
N1 0.032(2) 0.031(2) 0.034(2) -0.0018(17) 0.0095(18) -0.0011(18)
N2 0.032(2) 0.032(2) 0.041(2) -0.0021(18) 0.0104(19) -0.0014(18)
O1 0.037(2) 0.0303(18) 0.044(2) 0.0002(15) 0.0075(16) -0.0006(15)
O2 0.033(2) 0.040(2) 0.050(2) -0.0081(16) 0.0093(17) 0.0001(16)
S1 0.0408(8) 0.0363(7) 0.0400(7) -0.0017(5) 0.0073(6) -0.0019(6)
S2 0.0511(10) 0.0417(8) 0.0597(10) 0.0050(7) -0.0029(7) 0.0064(7)
C1 0.041(3) 0.030(3) 0.038(3) -0.001(2) 0.012(2) 0.000(2)
C2 0.040(3) 0.039(3) 0.043(3) 0.002(2) 0.008(3) 0.001(2)
C3 0.039(3) 0.044(3) 0.057(4) 0.021(3) 0.019(3) 0.013(3)
C4 0.043(3) 0.033(3) 0.045(3) 0.002(2) 0.019(3) 0.006(2)
C5 0.041(3) 0.035(3) 0.038(3) 0.002(2) 0.018(2) -0.002(2)
C6 0.038(3) 0.028(3) 0.037(3) 0.004(2) 0.017(2) -0.003(2)
C7 0.038(3) 0.037(3) 0.031(3) -0.003(2) 0.015(2) -0.004(2)
C8 0.028(3) 0.030(3) 0.051(3) -0.004(2) 0.009(2) 0.001(2)
C9 0.034(3) 0.034(3) 0.045(3) -0.006(2) 0.007(2) 0.006(2)
C10 0.047(4) 0.029(3) 0.057(4) 0.003(2) 0.000(3) 0.005(2)
C11 0.048(5) 0.051(4) 0.187(9) 0.036(5) -0.029(5) -0.003(3)
C12 0.091(6) 0.083(5) 0.064(5) 0.024(4) 0.021(4) 0.035(5)
C13 0.078(5) 0.034(3) 0.089(5) 0.001(3) 0.017(4) 0.012(3)
C14 0.031(3) 0.031(3) 0.037(3) 0.001(2) 0.012(2) 0.000(2)
C15 0.042(3) 0.040(3) 0.034(3) 0.000(2) 0.007(2) -0.004(2)
C16 0.039(3) 0.040(3) 0.044(3) 0.012(2) 0.012(2) 0.006(2)
C17 0.041(3) 0.031(3) 0.048(3) 0.003(2) 0.015(3) -0.005(2)
C18 0.032(3) 0.033(3) 0.039(3) -0.003(2) 0.014(2) 0.001(2)
C19 0.031(3) 0.027(2) 0.037(3) 0.007(2) 0.014(2) 0.002(2)
C20 0.030(3) 0.026(2) 0.042(3) 0.004(2) 0.011(2) -0.002(2)
C21 0.035(3) 0.036(3) 0.048(3) 0.000(2) 0.016(2) 0.000(2)
C22 0.036(3) 0.035(3) 0.048(3) -0.004(2) 0.014(3) -0.007(2)
C23 0.038(3) 0.047(3) 0.060(4) -0.010(3) 0.015(3) 0.001(3)
C24 0.035(4) 0.040(3) 0.136(7) -0.028(4) 0.013(4) 0.004(3)
C25 0.048(4) 0.037(3) 0.114(6) -0.018(3) 0.022(4) -0.005(3)
C26 0.139(9) 0.086(6) 0.075(5) -0.028(4) 0.047(5) 0.026(5)
C27 0.030(3) 0.032(3) 0.054(3) -0.001(2) 0.012(2) -0.001(2)
C28 0.034(3) 0.049(3) 0.058(4) -0.004(3) 0.020(3) 0.002(3)
C29 0.049(4) 0.047(3) 0.063(4) -0.008(3) 0.029(3) 0.002(3)
C30 0.048(4) 0.047(4) 0.089(5) -0.021(3) 0.029(4) -0.003(3)
C31 0.035(3) 0.030(3) 0.089(5) -0.001(3) 0.009(3) 0.000(2)
C32 0.032(3) 0.035(3) 0.063(4) -0.003(3) 0.006(3) 0.000(2)
C33 0.082(5) 0.050(4) 0.058(4) 0.010(3) 0.007(4) -0.008(3)
C34 0.135(8) 0.060(5) 0.074(5) 0.006(4) 0.034(5) 0.021(5)
C35 0.166(11) 0.118(8) 0.131(9) 0.057(7) 0.102(8) 0.054(8)
C36 0.062(4) 0.045(3) 0.036(3) -0.005(2) 0.019(3) 0.000(3)
C37 0.059(4) 0.057(4) 0.052(4) -0.003(3) 0.015(3) -0.006(3)
C38 0.093(6) 0.057(4) 0.047(4) -0.014(3) 0.022(4) -0.002(4)

loop_
_atom_type_symbol
_atom_type_description
_atom_type_scat_dispersion_real
_atom_type_scat_dispersion_imag
_atom_type_scat_source
C C 0.0033 0.0016 'International Tables Vol C Tables 4.2.6.8 and 6.1.1.4'
H H 0.0000 0.0000 'International Tables Vol C Tables 4.2.6.8 and 6.1.1.4'
N N 0.0061 0.0033 'International Tables Vol C Tables 4.2.6.8 and 6.1.1.4'
O O 0.0106 0.0060 'International Tables Vol C Tables 4.2.6.8 and 6.1.1.4'
S S 0.1246 0.1234 'International Tables Vol C Tables 4.2.6.8 and 6.1.1.4'
Cl Cl 0.1484 0.1585 'International Tables Vol C Tables 4.2.6.8 and 6.1.1.4'
Ti Ti 0.2776 0.4457 'International Tables Vol C Tables 4.2.6.8 and 6.1.1.4'

loop_
_geom_angle_atom_site_label_1
_geom_angle_atom_site_label_2
_geom_angle_atom_site_label_3
_geom_angle
O1 Ti1 N1 84.26(15)
O1 Ti1 Cl3 104.94(12)
N1 Ti1 Cl3 170.77(12)
O1 Ti1 Cl2 92.15(13)
N1 Ti1 Cl2 86.38(12)
Cl3 Ti1 Cl2 92.34(6)
O1 Ti1 Cl1 96.64(13)
N1 Ti1 Cl1 86.44(12)
Cl3 Ti1 Cl1 93.22(6)
Cl2 Ti1 Cl1 168.04(7)
O1 Ti1 S1 161.35(12)
N1 Ti1 S1 77.11(11)
Cl3 Ti1 S1 93.71(6)
Cl2 Ti1 S1 87.51(6)
Cl1 Ti1 S1 81.57(6)
O2 Ti2 N2 84.69(16)
O2 Ti2 Cl6 105.11(12)
N2 Ti2 Cl6 170.20(13)
O2 Ti2 Cl5 99.81(13)
N2 Ti2 Cl5 87.78(12)
Cl6 Ti2 Cl5 90.35(7)
O2 Ti2 Cl4 91.01(13)
N2 Ti2 Cl4 86.13(12)
Cl6 Ti2 Cl4 93.72(7)
Cl5 Ti2 Cl4 167.04(7)
O2 Ti2 S2 161.71(12)
N2 Ti2 S2 77.18(12)
Cl6 Ti2 S2 93.03(6)
Cl5 Ti2 S2 82.01(6)
Cl4 Ti2 S2 85.48(7)
C7 N1 C6 122.2(4)
C7 N1 Ti1 120.5(3)
C6 N1 Ti1 117.3(3)
C20 N2 C27 121.2(4)
C20 N2 Ti2 121.4(3)
C27 N2 Ti2 117.3(3)
C9 O1 Ti1 130.3(3)
C22 O2 Ti2 131.6(3)
C1 S1 C36 103.7(3)
C1 S1 Ti1 95.87(17)
C36 S1 Ti1 112.2(2)
C32 S2 C33 103.8(3)
C32 S2 Ti2 96.70(18)
C33 S2 Ti2 115.6(3)
C2 C1 C6 121.8(5)
C2 C1 S1 119.1(4)
C6 C1 S1 118.8(4)
C3 C2 C1 120.1(5)
C3 C2 H2 119.9
C1 C2 H2 119.9
C2 C3 C4 119.5(5)
C2 C3 H3 120.2
C4 C3 H3 120.2
C5 C4 C3 121.2(5)
C5 C4 H4 119.4
C3 C4 H4 119.4
C4 C5 C6 119.5(5)
C4 C5 H5 120.2
C6 C5 H5 120.2
C1 C6 C5 117.7(5)
C1 C6 N1 119.5(4)
C5 C6 N1 122.4(4)
N1 C7 C8 122.0(5)
N1 C7 C14 123.1(4)
C8 C7 C14 114.9(4)
C9 C8 C7 126.3(5)
C9 C8 H8 116.9
C7 C8 H8 116.9
O1 C9 C8 119.4(5)
O1 C9 C10 113.9(5)
C8 C9 C10 126.7(5)
C9 C10 C11 113.4(5)
C9 C10 C12 109.5(5)
C11 C10 C12 107.4(7)
C9 C10 C13 108.2(5)
C11 C10 C13 109.7(6)
C12 C10 C13 108.5(5)
C10 C11 H11A 109.5
C10 C11 H11B 109.5
H11A C11 H11B 109.5
C10 C11 H11C 109.5
H11A C11 H11C 109.5
H11B C11 H11C 109.5
C10 C12 H12A 109.5
C10 C12 H12B 109.5
H12A C12 H12B 109.5
C10 C12 H12C 109.5
H12A C12 H12C 109.5
H12B C12 H12C 109.5
C10 C13 H13A 109.5
C10 C13 H13B 109.5
H13A C13 H13B 109.5
C10 C13 H13C 109.5
H13A C13 H13C 109.5
H13B C13 H13C 109.5
C15 C14 C19 119.3(4)
C15 C14 C7 121.3(4)
C19 C14 C7 119.2(4)
C14 C15 C16 119.9(5)
C14 C15 H15 120.1
C16 C15 H15 120.1
C17 C16 C15 121.1(5)
C17 C16 H16 119.5
C15 C16 H16 119.5
C16 C17 C18 120.2(5)
C16 C17 H17 119.9
C18 C17 H17 119.9
C17 C18 C19 119.5(5)
C17 C18 C20 121.5(4)
C19 C18 C20 119.0(4)
C14 C19 C18 120.0(4)
C14 C19 H19 120.0
C18 C19 H19 120.0
N2 C20 C21 123.3(5)
N2 C20 C18 122.8(4)
C21 C20 C18 113.8(4)
C22 C21 C20 125.0(5)
C22 C21 H21 117.5
C20 C21 H21 117.5
O2 C22 C21 119.9(5)
O2 C22 C23 114.4(5)
C21 C22 C23 125.6(5)
C22 C23 C25 107.9(5)
C22 C23 C24 111.5(5)
C25 C23 C24 108.7(5)
C22 C23 C26 108.2(5)
C25 C23 C26 108.9(6)
C24 C23 C26 111.5(6)
C23 C24 H24A 109.5
C23 C24 H24B 109.5
H24A C24 H24B 109.5
C23 C24 H24C 109.5
H24A C24 H24C 109.5
H24B C24 H24C 109.5
C23 C25 H25A 109.5
C23 C25 H25B 109.5
H25A C25 H25B 109.5
C23 C25 H25C 109.5
H25A C25 H25C 109.5
H25B C25 H25C 109.5
C23 C26 H26A 109.5
C23 C26 H26B 109.5
H26A C26 H26B 109.5
C23 C26 H26C 109.5
H26A C26 H26C 109.5
H26B C26 H26C 109.5
C28 C27 C32 117.4(5)
C28 C27 N2 123.0(5)
C32 C27 N2 119.4(5)
C27 C28 C29 120.7(5)
C27 C28 H28 119.7
C29 C28 H28 119.7
C30 C29 C28 120.7(6)
C30 C29 H29 119.6
C28 C29 H29 119.6
C29 C30 C31 119.7(6)
C29 C30 H30 120.1
C31 C30 H30 120.1
C32 C31 C30 120.2(6)
C32 C31 H31 119.9
C30 C31 H31 119.9
C31 C32 C27 120.7(6)
C31 C32 S2 120.0(5)
C27 C32 S2 119.1(4)
C34 C33 S2 108.2(6)
C34 C33 H33A 110.1
S2 C33 H33A 110.1
C34 C33 H33B 110.1
S2 C33 H33B 110.1
H33A C33 H33B 108.4
C33 C34 C35 109.3(8)
C33 C34 H34A 109.8
C35 C34 H34A 109.8
C33 C34 H34B 109.8
C35 C34 H34B 109.8
H34A C34 H34B 108.3
C34 C35 H35A 109.5
C34 C35 H35B 109.5
H35A C35 H35B 109.5
C34 C35 H35C 109.5
H35A C35 H35C 109.5
H35B C35 H35C 109.5
C37 C36 S1 112.9(4)
C37 C36 H36A 109.0
S1 C36 H36A 109.0
C37 C36 H36B 109.0
S1 C36 H36B 109.0
H36A C36 H36B 107.8
C36 C37 C38 110.6(6)
C36 C37 H37A 109.5
C38 C37 H37A 109.5
C36 C37 H37B 109.5
C38 C37 H37B 109.5
H37A C37 H37B 108.1
C37 C38 H38A 109.5
C37 C38 H38B 109.5
H38A C38 H38B 109.5
C37 C38 H38C 109.5
H38A C38 H38C 109.5
H38B C38 H38C 109.5

loop_
_geom_bond_atom_site_label_1
_geom_bond_atom_site_label_2
_geom_bond_distance
Ti1 O1 1.825(3)
Ti1 N1 2.172(4)
Ti1 Cl3 2.2599(16)
Ti1 Cl2 2.2941(17)
Ti1 Cl1 2.2997(16)
Ti1 S1 2.5642(16)
Ti2 O2 1.834(4)
Ti2 N2 2.154(4)
Ti2 Cl6 2.2785(19)
Ti2 Cl5 2.2898(18)
Ti2 Cl4 2.2927(19)
Ti2 S2 2.5831(18)
N1 C7 1.315(6)
N1 C6 1.413(6)
N2 C20 1.302(6)
N2 C27 1.427(7)
O1 C9 1.338(6)
O2 C22 1.322(6)
S1 C1 1.780(5)
S1 C36 1.819(6)
S2 C32 1.755(6)
S2 C33 1.826(7)
C1 C2 1.377(7)
C1 C6 1.394(7)
C2 C3 1.359(8)
C2 H2 0.9500
C3 C4 1.391(8)
C3 H3 0.9500
C4 C5 1.380(7)
C4 H4 0.9500
C5 C6 1.406(7)
C5 H5 0.9500
C7 C8 1.447(7)
C7 C14 1.484(7)
C8 C9 1.351(7)
C8 H8 0.9500
C9 C10 1.482(7)
C10 C11 1.502(9)
C10 C12 1.516(9)
C10 C13 1.537(8)
C11 H11A 0.9800
C11 H11B 0.9800
C11 H11C 0.9800
C12 H12A 0.9800
C12 H12B 0.9800
C12 H12C 0.9800
C13 H13A 0.9800
C13 H13B 0.9800
C13 H13C 0.9800
C14 C15 1.374(7)
C14 C19 1.391(7)
C15 C16 1.389(7)
C15 H15 0.9500
C16 C17 1.356(8)
C16 H16 0.9500
C17 C18 1.376(7)
C17 H17 0.9500
C18 C19 1.401(7)
C18 C20 1.484(7)
C19 H19 0.9500
C20 C21 1.447(7)
C21 C22 1.367(7)
C21 H21 0.9500
C22 C23 1.496(8)
C23 C25 1.524(9)
C23 C24 1.530(8)
C23 C26 1.536(9)
C24 H24A 0.9800
C24 H24B 0.9800
C24 H24C 0.9800
C25 H25A 0.9800
C25 H25B 0.9800
C25 H25C 0.9800
C26 H26A 0.9800
C26 H26B 0.9800
C26 H26C 0.9800
C27 C28 1.386(8)
C27 C32 1.401(7)
C28 C29 1.393(8)
C28 H28 0.9500
C29 C30 1.350(9)
C29 H29 0.9500
C30 C31 1.381(9)
C30 H30 0.9500
C31 C32 1.379(8)
C31 H31 0.9500
C33 C34 1.508(10)
C33 H33A 0.9900
C33 H33B 0.9900
C34 C35 1.510(13)
C34 H34A 0.9900
C34 H34B 0.9900
C35 H35A 0.9800
C35 H35B 0.9800
C35 H35C 0.9800
C36 C37 1.488(8)
C36 H36A 0.9900
C36 H36B 0.9900
C37 C38 1.527(9)
C37 H37A 0.9900
C37 H37B 0.9900
C38 H38A 0.9800
C38 H38B 0.9800
C38 H38C 0.9800

loop_
_geom_hbond_atom_site_label_D
_geom_hbond_atom_site_label_H
_geom_hbond_atom_site_label_A
_geom_hbond_distance_DH
_geom_hbond_distance_HA
_geom_hbond_distance_DA
_geom_hbond_angle_DHA
_geom_hbond_site_symmetry_A
C33 H33A Cl4 0.99 2.70 3.254(7) 115.6 .
C31 H31 Cl6 0.95 2.97 3.856(6) 155.1 2_646
C21 H21 Cl1 0.95 2.82 3.578(5) 137.6 3_566
C5 H5 Cl1 0.95 2.97 3.697(5) 134.1 3_566

loop_
_geom_torsion_atom_site_label_1
_geom_torsion_atom_site_label_2
_geom_torsion_atom_site_label_3
_geom_torsion_atom_site_label_4
_geom_torsion
N1 Ti1 O1 C9 -45.2(4)
Cl3 Ti1 O1 C9 133.9(4)
Cl2 Ti1 O1 C9 41.0(4)
Cl1 Ti1 O1 C9 -130.9(4)
S1 Ti1 O1 C9 -47.6(7)
N2 Ti2 O2 C22 41.6(4)
Cl6 Ti2 O2 C22 -138.5(4)
Cl5 Ti2 O2 C22 128.4(4)
Cl4 Ti2 O2 C22 -44.4(4)
S2 Ti2 O2 C22 34.2(7)
C36 S1 C1 C2 91.2(5)
Ti1 S1 C1 C2 -154.1(4)
C36 S1 C1 C6 -94.3(4)
Ti1 S1 C1 C6 20.3(4)
C6 C1 C2 C3 2.1(8)
S1 C1 C2 C3 176.4(4)
C1 C2 C3 C4 -3.5(8)
C2 C3 C4 C5 1.3(8)
C3 C4 C5 C6 2.4(8)
C2 C1 C6 C5 1.5(7)
S1 C1 C6 C5 -172.8(4)
C2 C1 C6 N1 175.2(5)
S1 C1 C6 N1 0.9(6)
C4 C5 C6 C1 -3.7(7)
C4 C5 C6 N1 -177.2(4)
C7 N1 C6 C1 148.8(5)
Ti1 N1 C6 C1 -28.9(6)
C7 N1 C6 C5 -37.8(7)
Ti1 N1 C6 C5 144.5(4)
C6 N1 C7 C8 167.5(4)
Ti1 N1 C7 C8 -14.9(6)
C6 N1 C7 C14 -14.9(7)
Ti1 N1 C7 C14 162.7(4)
N1 C7 C8 C9 -13.1(8)
C14 C7 C8 C9 169.2(5)
Ti1 O1 C9 C8 32.6(7)
Ti1 O1 C9 C10 -147.2(4)
C7 C8 C9 O1 8.4(8)
C7 C8 C9 C10 -171.8(5)
O1 C9 C10 C11 178.3(6)
C8 C9 C10 C11 -1.5(10)
O1 C9 C10 C12 -61.7(6)
C8 C9 C10 C12 118.5(7)
O1 C9 C10 C13 56.3(7)
C8 C9 C10 C13 -123.4(6)
N1 C7 C14 C15 -44.2(7)
C8 C7 C14 C15 133.5(5)
N1 C7 C14 C19 140.2(5)
C8 C7 C14 C19 -42.1(6)
C19 C14 C15 C16 -4.2(8)
C7 C14 C15 C16 -179.8(5)
C14 C15 C16 C17 2.4(8)
C15 C16 C17 C18 1.1(9)
C16 C17 C18 C19 -2.6(8)
C16 C17 C18 C20 176.4(5)
C15 C14 C19 C18 2.7(7)
C7 C14 C19 C18 178.3(4)
C17 C18 C19 C14 0.7(7)
C20 C18 C19 C14 -178.3(5)
C27 N2 C20 C21 -169.6(5)
Ti2 N2 C20 C21 13.3(7)
C27 N2 C20 C18 13.1(7)
Ti2 N2 C20 C18 -164.1(4)
C17 C18 C20 N2 -122.2(6)
C19 C18 C20 N2 56.8(7)
C17 C18 C20 C21 60.2(7)
C19 C18 C20 C21 -120.8(5)
N2 C20 C21 C22 11.2(8)
C18 C20 C21 C22 -171.2(5)
Ti2 O2 C22 C21 -31.0(7)
Ti2 O2 C22 C23 147.3(4)
C20 C21 C22 O2 -6.1(8)
C20 C21 C22 C23 175.8(5)
O2 C22 C23 C25 70.8(6)
C21 C22 C23 C25 -111.0(6)
O2 C22 C23 C24 -169.9(5)
C21 C22 C23 C24 8.3(8)
O2 C22 C23 C26 -46.9(7)
C21 C22 C23 C26 131.3(7)
C20 N2 C27 C28 39.2(7)
Ti2 N2 C27 C28 -143.5(4)
C20 N2 C27 C32 -145.5(5)
Ti2 N2 C27 C32 31.8(6)
C32 C27 C28 C29 6.2(8)
N2 C27 C28 C29 -178.4(5)
C27 C28 C29 C30 -0.6(9)
C28 C29 C30 C31 -4.9(9)
C29 C30 C31 C32 4.6(9)
C30 C31 C32 C27 1.2(9)
C30 C31 C32 S2 -173.8(5)
C28 C27 C32 C31 -6.4(8)
N2 C27 C32 C31 178.0(5)
C28 C27 C32 S2 168.6(4)
N2 C27 C32 S2 -7.0(7)
C33 S2 C32 C31 -81.1(5)
Ti2 S2 C32 C31 160.4(4)
C33 S2 C32 C27 103.8(5)
Ti2 S2 C32 C27 -14.7(5)
C32 S2 C33 C34 170.3(5)
Ti2 S2 C33 C34 -85.1(5)
S2 C33 C34 C35 176.9(6)
C1 S1 C36 C37 -79.8(5)
Ti1 S1 C36 C37 177.8(4)
S1 C36 C37 C38 -177.1(4)

loop_
_platon_squeeze_void_nr
_platon_squeeze_void_average_x
_platon_squeeze_void_average_y
_platon_squeeze_void_average_z
_platon_squeeze_void_volume
_platon_squeeze_void_count_electrons
_platon_squeeze_void_content
1 0.500 0.000 0.500 262 91 ' '
2 0.235 0.093 0.786 50 2 ' '
3 0.500 0.500 0.000 263 91 ' '
4 0.235 0.407 0.286 50 2 ' '
5 0.765 0.593 0.714 50 2 ' '
6 0.765 0.907 0.214 50 2 ' '
